data_2020845
loop_
_publ_author_name
'Setifi, Zouaoui'
'Zambon, Daniel'
'Setifi, Fatima'
'El-Ghozzi, Malika'
'Mahiou, Rachid'
'Glidewell, Christopher'

_publ_section_title
;
 Three zinc(II) and cadmium(II) complexes containing
 4-amino-3,5-bis(pyridin-2-yl)-1,2,4-triazole and polynitrile ligands:
 synthesis, molecular and supramolecular structures, and photoluminescence
 properties
;
_journal_coeditor_code SK3666
_journal_issue 9
_journal_name_full 'Acta Crystallographica Section C'
_journal_page_first
;
;
_journal_paper_doi 10.1107/S2053229617011391
_journal_volume 73
_journal_year 2017
_chemical_formula_iupac '[Zn (C12 H10 N6)2 (C2 N3)2]'
_chemical_formula_moiety 'C28 H20 N18 Zn'
_chemical_formula_sum 'C28 H20 N18 Zn'
_chemical_formula_weight 674.01
_chemical_name_systematic
Bis[4-amino-3,5-bis(pyridin-2-yl)-1,2,4-triazole-\k^2^<i>N</i>^1^,<i>N</i>^5^]bis(dicyanamido-\k<i>N</i>^1^)zinc(II)
_space_group_crystal_system triclinic
_space_group_IT_number 2
_space_group_name_Hall '-P 1'
_space_group_name_H-M_alt 'P -1'
_symmetry_space_group_name_Hall '-P 1'
_symmetry_space_group_name_H-M 'P -1'
_atom_sites_solution_hydrogens mixed
_audit_creation_method SHELXL-2014
_cell_angle_alpha 83.531(6)
_cell_angle_beta 66.048(4)
_cell_angle_gamma 85.922(6)
_cell_formula_units_Z 1
_cell_length_a 8.4211(11)
_cell_length_b 9.5379(12)
_cell_length_c 9.7491(12)
_cell_measurement_reflns_used 3720
_cell_measurement_temperature 296(2)
_cell_measurement_theta_max 28.99
_cell_measurement_theta_min 2.15
_cell_volume 710.78(16)
_computing_cell_refinement
;
APEX2 and SAINT (Bruker, 2009)
;
_computing_data_collection
;
APEX2 (Bruker, 2009)
;
_computing_data_reduction
;
SAINT (Bruker, 2009)
;
_computing_molecular_graphics
;
PLATON (Spek, 2009)
;
_computing_publication_material
;
SHELXL2014 (Sheldrick, 2015) and PLATON (Spek, 2009)
;
_computing_structure_refinement
;
SHELXL2014 (Sheldrick, 2015)
;
_computing_structure_solution
;
SHELXS97 (Sheldrick, 2008)
;
_diffrn_ambient_temperature 296(2)
_diffrn_detector_area_resol_mean 9.091
_diffrn_measured_fraction_theta_full 0.990
_diffrn_measured_fraction_theta_max 0.981
_diffrn_measurement_device_type 'Bruker APEXII CCD diffractometer'
_diffrn_measurement_method '\f & \w scans'
_diffrn_radiation_monochromator graphite
_diffrn_radiation_source 'fine-focus sealed tube'
_diffrn_radiation_type MoK\a
_diffrn_radiation_wavelength 0.71073
_diffrn_reflns_av_R_equivalents 0.0326
_diffrn_reflns_limit_h_max 11
_diffrn_reflns_limit_h_min -11
_diffrn_reflns_limit_k_max 8
_diffrn_reflns_limit_k_min -12
_diffrn_reflns_limit_l_max 13
_diffrn_reflns_limit_l_min -12
_diffrn_reflns_number 13438
_diffrn_reflns_theta_full 25.242
_diffrn_reflns_theta_max 28.991
_diffrn_reflns_theta_min 2.998
_diffrn_standards_decay_% 0
_diffrn_standards_interval_count 0
_diffrn_standards_interval_time 0
_diffrn_standards_number 0
_exptl_absorpt_coefficient_mu 0.921
_exptl_absorpt_correction_T_max 0.895
_exptl_absorpt_correction_T_min 0.791
_exptl_absorpt_correction_type multi-scan
_exptl_absorpt_process_details
;
(SADABS; Sheldrick, 2003)
;
_exptl_crystal_colour colourless
_exptl_crystal_density_diffrn 1.575
_exptl_crystal_description block
_exptl_crystal_F_000 344
_exptl_crystal_size_max 0.250
_exptl_crystal_size_mid 0.200
_exptl_crystal_size_min 0.120
_refine_diff_density_max 0.718
_refine_diff_density_min -0.331
_refine_ls_extinction_method none
_refine_ls_goodness_of_fit_ref 1.019
_refine_ls_hydrogen_treatment constr
_refine_ls_matrix_type full
_refine_ls_number_parameters 214
_refine_ls_number_reflns 3716
_refine_ls_number_restraints 0
_refine_ls_restrained_S_all 1.019
_refine_ls_R_factor_all 0.0695
_refine_ls_R_factor_gt 0.0445
_refine_ls_shift/su_max 0.000
_refine_ls_shift/su_mean 0.000
_refine_ls_structure_factor_coef Fsqd
_refine_ls_weighting_details 'w=1/[\s^2^(Fo^2^)+(0.0583P)^2^+0.1896P] where P=(Fo^2^+2Fc^2^)/3'
_refine_ls_weighting_scheme calc
_refine_ls_wR_factor_gt 0.1059
_refine_ls_wR_factor_ref 0.1172
_reflns_number_gt 2731
_reflns_number_total 3716
_reflns_threshold_expression 'I > 2\s(I)'
_cod_data_source_file sk3666sup1.cif
_cod_data_source_block I
_cod_database_code 2020845
_shelx_space_group_comment
;
The symmetry employed for this shelxl refinement is uniquely defined
by the following loop, which should always be used as a source of
symmetry information in preference to the above space-group names.
They are only intended as comments.
;
_shelx_estimated_absorpt_t_min 0.802
_shelx_estimated_absorpt_t_max 0.897
_shelxl_version_number 2.014

loop_
_space_group_symop_operation_xyz
'x, y, z'
'-x, -y, -z'

loop_
_atom_site_type_symbol
_atom_site_label
_atom_site_fract_x
_atom_site_fract_y
_atom_site_fract_z
_atom_site_U_iso_or_equiv
_atom_site_adp_type
_atom_site_calc_flag
_atom_site_occupancy
Zn Zn1 0.5000 0.5000 0.5000 0.04045(15) Uani d 1
N N1 0.4959(2) 0.7099(2) 0.4169(2) 0.0399(4) Uani d 1
N N2 0.4040(2) 0.7887(2) 0.3461(2) 0.0404(4) Uani d 1
C C3 0.4821(3) 0.9105(2) 0.2965(2) 0.0371(5) Uani d 1
N N4 0.6213(2) 0.91108(19) 0.3346(2) 0.0365(4) Uani d 1
C C5 0.6253(3) 0.7839(2) 0.4110(2) 0.0361(5) Uani d 1
N N31 0.5021(3) 1.1478(2) 0.1787(2) 0.0462(5) Uani d 1
C C32 0.4236(3) 1.0238(2) 0.2106(3) 0.0390(5) Uani d 1
C C33 0.2939(3) 0.9958(3) 0.1648(3) 0.0433(5) Uani d 1
H H33 0.2419 0.9084 0.1910 0.052 Uiso calc 1
C C34 0.2442(3) 1.1006(3) 0.0798(3) 0.0505(6) Uani d 1
H H34 0.1582 1.0853 0.0467 0.061 Uiso calc 1
C C35 0.3246(4) 1.2285(3) 0.0446(3) 0.0554(7) Uani d 1
H H35 0.2939 1.3010 -0.0129 0.067 Uiso calc 1
C C36 0.4508(4) 1.2475(3) 0.0958(3) 0.0550(7) Uani d 1
H H36 0.5036 1.3346 0.0716 0.066 Uiso calc 1
N N41 0.7445(3) 1.0182(2) 0.3006(2) 0.0481(5) Uani d 1
H H41A 0.6988 1.0972 0.2605 0.058 Uiso d 1
H H41B 0.8403 0.9862 0.2187 0.058 Uiso d 1
N N51 0.6971(2) 0.5930(2) 0.5503(2) 0.0381(4) Uani d 1
C C52 0.7390(3) 0.7255(2) 0.4858(2) 0.0372(5) Uani d 1
C C53 0.8705(3) 0.7967(3) 0.4976(3) 0.0460(6) Uani d 1
H H53 0.8995 0.8871 0.4502 0.055 Uiso calc 1
C C54 0.9575(3) 0.7296(3) 0.5815(3) 0.0511(6) Uani d 1
H H54 1.0469 0.7744 0.5905 0.061 Uiso calc 1
C C55 0.9111(3) 0.5969(3) 0.6514(3) 0.0510(6) Uani d 1
H H55 0.9658 0.5518 0.7108 0.061 Uiso calc 1
C C56 0.7813(3) 0.5313(3) 0.6319(3) 0.0459(6) Uani d 1
H H56 0.7516 0.4404 0.6775 0.055 Uiso calc 1
N N11 0.1643(4) 0.5921(3) 0.9902(3) 0.0752(8) Uani d 1
C C12 0.2311(3) 0.5779(3) 0.8451(3) 0.0460(6) Uani d 1
N N13 0.3017(3) 0.5464(2) 0.7253(2) 0.0506(5) Uani d 1
C C14 0.0802(3) 0.7104(3) 1.0423(3) 0.0478(6) Uani d 1
N N15 0.0100(3) 0.8017(3) 1.1071(3) 0.0663(7) Uani d 1

loop_
_atom_site_aniso_label
_atom_site_aniso_U_11
_atom_site_aniso_U_22
_atom_site_aniso_U_33
_atom_site_aniso_U_12
_atom_site_aniso_U_13
_atom_site_aniso_U_23
Zn1 0.0410(2) 0.0411(2) 0.0436(2) -0.00772(15) -0.02016(18) -0.00485(16)
N1 0.0385(10) 0.0442(11) 0.0415(11) -0.0072(8) -0.0192(9) -0.0055(8)
N2 0.0374(10) 0.0429(10) 0.0435(11) -0.0057(8) -0.0181(9) -0.0038(8)
C3 0.0333(11) 0.0412(12) 0.0351(11) -0.0029(9) -0.0097(9) -0.0112(9)
N4 0.0297(9) 0.0394(10) 0.0393(10) -0.0047(7) -0.0102(8) -0.0114(8)
C5 0.0320(11) 0.0409(12) 0.0342(11) -0.0047(9) -0.0097(9) -0.0110(9)
N31 0.0428(11) 0.0402(11) 0.0521(12) -0.0003(8) -0.0136(10) -0.0121(9)
C32 0.0353(12) 0.0411(12) 0.0357(12) 0.0015(9) -0.0074(10) -0.0123(9)
C33 0.0410(13) 0.0436(13) 0.0442(13) -0.0001(10) -0.0148(11) -0.0092(10)
C34 0.0510(15) 0.0540(15) 0.0480(14) 0.0081(12) -0.0208(12) -0.0129(12)
C35 0.0576(16) 0.0480(15) 0.0553(16) 0.0134(12) -0.0193(14) -0.0060(12)
C36 0.0538(16) 0.0365(12) 0.0654(17) 0.0011(11) -0.0143(14) -0.0065(12)
N41 0.0411(11) 0.0428(11) 0.0605(13) -0.0130(9) -0.0185(10) -0.0052(10)
N51 0.0349(10) 0.0461(10) 0.0359(10) 0.0006(8) -0.0148(8) -0.0139(8)
C52 0.0318(11) 0.0467(12) 0.0328(11) -0.0020(9) -0.0096(9) -0.0152(9)
C53 0.0382(13) 0.0567(15) 0.0439(13) -0.0097(11) -0.0130(11) -0.0161(11)
C54 0.0362(13) 0.0755(18) 0.0482(15) -0.0050(12) -0.0197(11) -0.0199(13)
C55 0.0429(14) 0.0699(18) 0.0470(14) 0.0055(12) -0.0233(12) -0.0162(13)
C56 0.0424(13) 0.0555(15) 0.0425(13) 0.0031(11) -0.0184(11) -0.0130(11)
N11 0.102(2) 0.0582(15) 0.0492(14) 0.0068(14) -0.0162(14) -0.0025(12)
C12 0.0380(13) 0.0445(13) 0.0511(16) -0.0067(10) -0.0112(12) -0.0100(11)
N13 0.0452(12) 0.0592(13) 0.0454(13) -0.0056(10) -0.0132(10) -0.0132(10)
C14 0.0424(13) 0.0546(15) 0.0434(14) -0.0074(11) -0.0121(11) -0.0085(12)
N15 0.0599(15) 0.0770(17) 0.0645(16) 0.0124(13) -0.0240(13) -0.0296(14)

loop_
_atom_type_symbol
_atom_type_description
_atom_type_scat_dispersion_real
_atom_type_scat_dispersion_imag
_atom_type_scat_source
C C 0.0033 0.0016 'International Tables Vol C Tables 4.2.6.8 and 6.1.1.4'
H H 0.0000 0.0000 'International Tables Vol C Tables 4.2.6.8 and 6.1.1.4'
N N 0.0061 0.0033 'International Tables Vol C Tables 4.2.6.8 and 6.1.1.4'
Zn Zn 0.2839 1.4301 'International Tables Vol C Tables 4.2.6.8 and 6.1.1.4'

loop_
_geom_angle_atom_site_label_1
_geom_angle_atom_site_label_2
_geom_angle_atom_site_label_3
_geom_angle_site_symmetry_1
_geom_angle_site_symmetry_3
_geom_angle
N1 Zn1 N1 2_666 . 180.00(12)
N1 Zn1 N51 2_666 . 103.20(7)
N1 Zn1 N51 . . 76.80(7)
N1 Zn1 N51 2_666 2_666 76.80(7)
N1 Zn1 N51 . 2_666 103.20(7)
N51 Zn1 N51 . 2_666 180.0
N1 Zn1 N13 2_666 2_666 91.26(8)
N1 Zn1 N13 . 2_666 88.74(8)
N51 Zn1 N13 . 2_666 90.42(7)
N51 Zn1 N13 2_666 2_666 89.58(7)
N1 Zn1 N13 2_666 . 88.74(8)
N1 Zn1 N13 . . 91.26(8)
N51 Zn1 N13 . . 89.58(7)
N51 Zn1 N13 2_666 . 90.42(7)
N13 Zn1 N13 2_666 . 180.0
C5 N1 N2 . . 109.48(19)
C5 N1 Zn1 . . 114.61(16)
N2 N1 Zn1 . . 135.19(15)
C3 N2 N1 . . 106.26(18)
N2 C3 N4 . . 109.8(2)
N2 C3 C32 . . 122.8(2)
N4 C3 C32 . . 127.4(2)
C5 N4 C3 . . 106.25(18)
C5 N4 N41 . . 124.68(19)
C3 N4 N41 . . 129.1(2)
N1 C5 N4 . . 108.2(2)
N1 C5 C52 . . 120.3(2)
N4 C5 C52 . . 131.5(2)
C32 N31 C36 . . 116.3(2)
N31 C32 C33 . . 123.8(2)
N31 C32 C3 . . 117.5(2)
C33 C32 C3 . . 118.7(2)
C34 C33 C32 . . 118.4(2)
C34 C33 H33 . . 120.8
C32 C33 H33 . . 120.8
C33 C34 C35 . . 118.6(3)
C33 C34 H34 . . 120.7
C35 C34 H34 . . 120.7
C36 C35 C34 . . 119.1(3)
C36 C35 H35 . . 120.5
C34 C35 H35 . . 120.5
N31 C36 C35 . . 123.7(2)
N31 C36 H36 . . 118.1
C35 C36 H36 . . 118.1
N4 N41 H41A . . 104.8
N4 N41 H41B . . 103.0
H41A N41 H41B . . 105.5
C56 N51 C52 . . 118.5(2)
C56 N51 Zn1 . . 126.87(17)
C52 N51 Zn1 . . 114.59(15)
N51 C52 C53 . . 122.1(2)
N51 C52 C5 . . 112.19(19)
C53 C52 C5 . . 125.7(2)
C54 C53 C52 . . 118.3(2)
C54 C53 H53 . . 120.9
C52 C53 H53 . . 120.9
C55 C54 C53 . . 119.7(2)
C55 C54 H54 . . 120.2
C53 C54 H54 . . 120.2
C54 C55 C56 . . 118.8(2)
C54 C55 H55 . . 120.6
C56 C55 H55 . . 120.6
N51 C56 C55 . . 122.6(2)
N51 C56 H56 . . 118.7
C55 C56 H56 . . 118.7
C12 N11 C14 . . 120.5(3)
N13 C12 N11 . . 168.9(3)
C12 N13 Zn1 . . 165.0(2)
N15 C14 N11 . . 169.1(3)

loop_
_geom_bond_atom_site_label_1
_geom_bond_atom_site_label_2
_geom_bond_site_symmetry_2
_geom_bond_distance
Zn1 N1 2_666 2.0771(19)
Zn1 N1 . 2.0772(19)
Zn1 N51 . 2.1800(19)
Zn1 N51 2_666 2.1800(19)
Zn1 N13 2_666 2.223(2)
Zn1 N13 . 2.223(2)
N1 C5 . 1.318(3)
N1 N2 . 1.369(3)
N2 C3 . 1.319(3)
C3 N4 . 1.366(3)
C3 C32 . 1.472(3)
N4 C5 . 1.356(3)
N4 N41 . 1.423(3)
C5 C52 . 1.469(3)
N31 C32 . 1.340(3)
N31 C36 . 1.340(3)
C32 C33 . 1.388(3)
C33 C34 . 1.377(4)
C33 H33 . 0.9300
C34 C35 . 1.378(4)
C34 H34 . 0.9300
C35 C36 . 1.375(4)
C35 H35 . 0.9300
C36 H36 . 0.9300
N41 H41A . 0.9395
N41 H41B . 0.9371
N51 C56 . 1.332(3)
N51 C52 . 1.349(3)
C52 C53 . 1.389(3)
C53 C54 . 1.385(4)
C53 H53 . 0.9300
C54 C55 . 1.371(4)
C54 H54 . 0.9300
C55 C56 . 1.384(4)
C55 H55 . 0.9300
C56 H56 . 0.9300
N11 C12 . 1.313(4)
N11 C14 . 1.325(4)
C12 N13 . 1.139(3)
C14 N15 . 1.120(3)

loop_
_geom_hbond_atom_site_label_D
_geom_hbond_atom_site_label_H
_geom_hbond_atom_site_label_A
_geom_hbond_site_symmetry_A
_geom_hbond_distance_DH
_geom_hbond_distance_HA
_geom_hbond_distance_DA
_geom_hbond_angle_DHA
_geom_hbond_publ_flag
N41 H41A N31 . 0.94 2.12 2.896(2) 139 no
N41 H41B N15 1_654 0.94 2.27 3.101(3) 148 no
C34 H34 N15 2_576 0.93 2.56 3.357(4) 144 no

loop_
_geom_torsion_atom_site_label_1
_geom_torsion_atom_site_label_2
_geom_torsion_atom_site_label_3
_geom_torsion_atom_site_label_4
_geom_torsion
C5 N1 N2 C3 0.6(2)
Zn1 N1 N2 C3 -168.76(16)
N1 N2 C3 N4 -0.2(2)
N1 N2 C3 C32 178.66(19)
N2 C3 N4 C5 -0.3(2)
C32 C3 N4 C5 -179.1(2)
N2 C3 N4 N41 178.0(2)
C32 C3 N4 N41 -0.7(4)
N2 N1 C5 N4 -0.8(2)
Zn1 N1 C5 N4 170.96(13)
N2 N1 C5 C52 176.91(18)
Zn1 N1 C5 C52 -11.3(3)
C3 N4 C5 N1 0.7(2)
N41 N4 C5 N1 -177.74(19)
C3 N4 C5 C52 -176.7(2)
N41 N4 C5 C52 4.9(4)
C36 N31 C32 C33 -0.9(3)
C36 N31 C32 C3 177.7(2)
N2 C3 C32 N31 173.7(2)
N4 C3 C32 N31 -7.7(3)
N2 C3 C32 C33 -7.7(3)
N4 C3 C32 C33 171.0(2)
N31 C32 C33 C34 0.9(3)
C3 C32 C33 C34 -177.6(2)
C32 C33 C34 C35 -0.3(4)
C33 C34 C35 C36 -0.2(4)
C32 N31 C36 C35 0.3(4)
C34 C35 C36 N31 0.3(4)
C56 N51 C52 C53 2.4(3)
Zn1 N51 C52 C53 -175.45(16)
C56 N51 C52 C5 -174.99(19)
Zn1 N51 C52 C5 7.2(2)
N1 C5 C52 N51 2.5(3)
N4 C5 C52 N51 179.6(2)
N1 C5 C52 C53 -174.8(2)
N4 C5 C52 C53 2.4(4)
N51 C52 C53 C54 -1.6(3)
C5 C52 C53 C54 175.4(2)
C52 C53 C54 C55 -0.6(4)
C53 C54 C55 C56 2.1(4)
C52 N51 C56 C55 -0.8(3)
Zn1 N51 C56 C55 176.68(17)
C54 C55 C56 N51 -1.4(4)
C14 N11 C12 N13 169.7(13)
N11 C12 N13 Zn1 -69.3(18)
C12 N11 C14 N15 -169.9(15)

_cod_database_fobs_code 2020845
